data_4314735
loop_
_publ_author_name
'Jianfeng Li'
'Sebastian Merkel'
'Julian Henn'
'Kathrin Meindl'
'Alexander D\"oring'
'Herbert W. Roesky'
'Rajendra S. Ghadwal'
'Dietmar Stalke'

_publ_contact_author_address
;Institut f\"ur Anorganische Chemie
Georg August Universit\"at G\"ottingen
Tammannstrasse 4
37077 G\"ottingen, Germany
;
_publ_contact_author_email hroesky@gwdg.de
_publ_contact_author_name 'Prof. Dr. Dr. h. c. mult. Herbert W. Roesky'
_publ_contact_author_phone +49-551-393001
_publ_section_title
;
 Lewis-Base-Stabilized Dichlorosilylene: A Two-Electron \s-Donor Ligand
;
_journal_name_full 'Inorganic Chemistry'
_journal_page_first 775
_journal_page_last 777
_journal_paper_doi 10.1021/ic9023162
_journal_volume 49
_journal_year 2010
_chemical_formula_sum 'C69 H96 Cl7 Co2 N4 O6 Si2'
_chemical_formula_weight 1499.69
_chemical_name_systematic
; 
 ? 
;
_space_group_IT_number 14
_symmetry_cell_setting monoclinic
_symmetry_space_group_name_Hall '-P 2yn'
_symmetry_space_group_name_H-M 'P 1 21/n 1'
_atom_sites_solution_hydrogens geom
_atom_sites_solution_primary direct
_atom_sites_solution_secondary difmap
_audit_creation_method SHELXL-97
_cell_angle_alpha 90.00
_cell_angle_beta 94.831(2)
_cell_angle_gamma 90.00
_cell_formula_units_Z 4
_cell_length_a 9.9910(15)
_cell_length_b 29.253(4)
_cell_length_c 25.866(4)
_cell_measurement_reflns_used 9810
_cell_measurement_temperature 100(2)
_cell_measurement_theta_max 25.6775
_cell_measurement_theta_min 2.161
_cell_volume 7532.9(19)
_computing_cell_refinement 'Bruker AXS SAINT (v 7.46a, Bruker 2007)'
_computing_data_collection 'APEX2 (v2.2-0, Bruker 2007)'
_computing_data_reduction 'Bruker AXS SAINT (v 7.46a, Bruker 2007)'
_computing_molecular_graphics 'Bruker AXS SHELXTL (v 6.3.1, Bruker 2004)'
_computing_publication_material 'SHELXL-97 (Sheldrick, 1997)'
_computing_structure_refinement 'SHELXL-97 (Sheldrick, 1997)'
_computing_structure_solution 'SHELXS-97 (Sheldrick, 1990)'
_diffrn_ambient_temperature 100(2)
_diffrn_measured_fraction_theta_full 0.994
_diffrn_measured_fraction_theta_max 0.994
_diffrn_measurement_device_type 'Bruker Smart Apex with D8-Goniometer'
_diffrn_measurement_method 'omega scans'
_diffrn_radiation_monochromator 'INCOATEC Quazar multilayer mirror optics'
_diffrn_radiation_source 'micro-focus sealed tube'
_diffrn_radiation_type MoK\a
_diffrn_radiation_wavelength 0.71073
_diffrn_reflns_av_R_equivalents 0.0000
_diffrn_reflns_av_sigmaI/netI 0.0532
_diffrn_reflns_limit_h_max 12
_diffrn_reflns_limit_h_min -12
_diffrn_reflns_limit_k_max 35
_diffrn_reflns_limit_k_min 0
_diffrn_reflns_limit_l_max 31
_diffrn_reflns_limit_l_min 0
_diffrn_reflns_number 134253
_diffrn_reflns_theta_full 25.74
_diffrn_reflns_theta_max 25.74
_diffrn_reflns_theta_min 1.05
_exptl_absorpt_coefficient_mu 0.771
_exptl_absorpt_correction_T_max 0.9923
_exptl_absorpt_correction_T_min 0.8611
_exptl_absorpt_correction_type multi-scan
_exptl_absorpt_process_details 'TWINABS 2008/2'
_exptl_crystal_colour blue
_exptl_crystal_density_diffrn 1.322
_exptl_crystal_density_method 'not measured'
_exptl_crystal_description plate
_exptl_crystal_F_000 3148
_exptl_crystal_size_max 0.20
_exptl_crystal_size_mid 0.20
_exptl_crystal_size_min 0.01
_refine_diff_density_max 0.810
_refine_diff_density_min -0.452
_refine_diff_density_rms 0.075
_refine_ls_extinction_method none
_refine_ls_goodness_of_fit_ref 1.127
_refine_ls_hydrogen_treatment constr
_refine_ls_matrix_type full
_refine_ls_number_parameters 960
_refine_ls_number_reflns 15050
_refine_ls_number_restraints 426
_refine_ls_restrained_S_all 1.136
_refine_ls_R_factor_all 0.0592
_refine_ls_R_factor_gt 0.0539
_refine_ls_shift/su_max 0.054
_refine_ls_shift/su_mean 0.002
_refine_ls_structure_factor_coef Fsqd
_refine_ls_weighting_details 'calc w=1/[\s^2^(Fo^2^)+(0.0389P)^2^+18.8390P] where P=(Fo^2^+2Fc^2^)/3'
_refine_ls_weighting_scheme calc
_refine_ls_wR_factor_gt 0.1244
_refine_ls_wR_factor_ref 0.1271
_reflns_number_gt 14022
_reflns_number_total 15050
_reflns_threshold_expression >2sigma(I)
_cod_data_source_file ic9023162_si_002.cif
_cod_data_source_block twin5
_cod_database_code 4314735

loop_
_symmetry_equiv_pos_as_xyz
'x, y, z'
'-x+1/2, y+1/2, -z+1/2'
'-x, -y, -z'
'x-1/2, -y-1/2, z-1/2'

loop_
_atom_site_label
_atom_site_type_symbol
_atom_site_fract_x
_atom_site_fract_y
_atom_site_fract_z
_atom_site_U_iso_or_equiv
_atom_site_adp_type
_atom_site_occupancy
_atom_site_symmetry_multiplicity
_atom_site_calc_flag
_atom_site_refinement_flags
_atom_site_disorder_assembly
_atom_site_disorder_group
Co1 Co 0.30260(5) 0.985132(18) 0.17277(2) 0.01898(12) Uani 1 1 d . . .
N1 N 0.2992(3) 0.83020(11) 0.09865(13) 0.0221(7) Uani 1 1 d . . .
N2 N 0.1316(3) 0.85343(11) 0.13869(13) 0.0208(7) Uani 1 1 d . . .
N3 N 0.2758(4) 1.08686(12) 0.28974(13) 0.0237(7) Uani 1 1 d . . .
N4 N 0.3308(3) 1.14115(11) 0.23921(12) 0.0197(7) Uani 1 1 d . . .
O1 O 0.5829(3) 1.00944(11) 0.19899(13) 0.0320(7) Uani 1 1 d . . .
O2 O 0.2390(3) 0.99029(11) 0.06122(12) 0.0338(7) Uani 1 1 d . . .
O3 O 0.1202(3) 0.95836(11) 0.24961(13) 0.0339(8) Uani 1 1 d . . .
Si1 Si 0.36813(11) 0.91325(4) 0.16171(4) 0.0191(2) Uani 1 1 d . . .
Si2 Si 0.23862(11) 1.05772(4) 0.17915(4) 0.0177(2) Uani 1 1 d . . .
C1 C 0.2583(4) 0.86486(13) 0.12873(15) 0.0200(8) Uani 1 1 d . . .
C2 C 0.0951(4) 0.81215(14) 0.11621(17) 0.0252(9) Uani 1 1 d . . .
H2 H 0.0118 0.7968 0.1180 0.030 Uiso 1 1 calc R . .
C3 C 0.2005(4) 0.79771(15) 0.09106(17) 0.0266(9) Uani 1 1 d . . .
H3 H 0.2053 0.7702 0.0718 0.032 Uiso 1 1 calc R . .
C4 C 0.4208(4) 0.82558(14) 0.07137(16) 0.0233(8) Uani 1 1 d . . .
C5 C 0.5230(4) 0.79762(15) 0.09275(17) 0.0261(9) Uani 1 1 d . . .
C6 C 0.5255(5) 0.77641(15) 0.14652(17) 0.0294(9) Uani 1 1 d . . .
H6 H 0.4466 0.7883 0.1637 0.035 Uiso 1 1 calc R . .
C7 C 0.6537(5) 0.79021(16) 0.17956(18) 0.0333(10) Uani 1 1 d . . .
H7A H 0.6643 0.8235 0.1785 0.050 Uiso 1 1 calc R . .
H7B H 0.7314 0.7755 0.1658 0.050 Uiso 1 1 calc R . .
H7C H 0.6472 0.7804 0.2155 0.050 Uiso 1 1 calc R . .
C8 C 0.5132(6) 0.72455(16) 0.1429(2) 0.0390(11) Uani 1 1 d . . .
H8A H 0.5887 0.7122 0.1254 0.059 Uiso 1 1 calc R . .
H8B H 0.4286 0.7165 0.1232 0.059 Uiso 1 1 calc R . .
H8C H 0.5146 0.7116 0.1779 0.059 Uiso 1 1 calc R . .
C9 C 0.6306(5) 0.79004(16) 0.06211(17) 0.0307(10) Uani 1 1 d . . .
H9 H 0.7030 0.7710 0.0749 0.037 Uiso 1 1 calc R . .
C10 C 0.6327(5) 0.80980(16) 0.01358(18) 0.0334(10) Uani 1 1 d . . .
H10 H 0.7057 0.8038 -0.0067 0.040 Uiso 1 1 calc R . .
C11 C 0.5305(5) 0.83788(17) -0.00545(18) 0.0326(10) Uani 1 1 d . . .
H11 H 0.5348 0.8515 -0.0386 0.039 Uiso 1 1 calc R . .
C12 C 0.4199(5) 0.84695(16) 0.02269(17) 0.0289(10) Uani 1 1 d . . .
C13 C 0.3075(5) 0.87846(17) 0.00206(17) 0.0339(11) Uani 1 1 d . . .
H13 H 0.2609 0.8897 0.0323 0.041 Uiso 1 1 calc R . .
C14 C 0.2033(6) 0.8523(2) -0.0343(2) 0.0488(14) Uani 1 1 d . . .
H14A H 0.2476 0.8393 -0.0633 0.073 Uiso 1 1 calc R . .
H14B H 0.1324 0.8734 -0.0477 0.073 Uiso 1 1 calc R . .
H14C H 0.1638 0.8276 -0.0149 0.073 Uiso 1 1 calc R . .
C15 C 0.3607(6) 0.92024(18) -0.0254(2) 0.0448(13) Uani 1 1 d . . .
H15A H 0.2867 0.9415 -0.0345 0.067 Uiso 1 1 calc R . .
H15B H 0.4000 0.9104 -0.0571 0.067 Uiso 1 1 calc R . .
H15C H 0.4296 0.9355 -0.0023 0.067 Uiso 1 1 calc R . .
C16 C 0.0346(4) 0.87868(13) 0.16735(16) 0.0211(8) Uani 1 1 d . . .
C17 C 0.0152(4) 0.86460(13) 0.21747(17) 0.0223(9) Uani 1 1 d . . .
C18 C 0.0987(4) 0.82773(15) 0.24604(17) 0.0254(9) Uani 1 1 d . . .
H18 H 0.1781 0.8213 0.2261 0.031 Uiso 1 1 calc R . .
C19 C 0.1507(5) 0.84330(16) 0.30097(18) 0.0323(10) Uani 1 1 d . . .
H19A H 0.0743 0.8493 0.3214 0.048 Uiso 1 1 calc R . .
H19B H 0.2038 0.8713 0.2987 0.048 Uiso 1 1 calc R . .
H19C H 0.2069 0.8192 0.3178 0.048 Uiso 1 1 calc R . .
C20 C 0.0176(5) 0.78354(15) 0.24876(19) 0.0323(10) Uani 1 1 d . . .
H20A H -0.0062 0.7721 0.2136 0.048 Uiso 1 1 calc R . .
H20B H -0.0646 0.7897 0.2658 0.048 Uiso 1 1 calc R . .
H20C H 0.0715 0.7606 0.2687 0.048 Uiso 1 1 calc R . .
C21 C -0.0891(4) 0.88498(14) 0.24191(17) 0.0252(9) Uani 1 1 d . . .
H21 H -0.1067 0.8756 0.2758 0.030 Uiso 1 1 calc R . .
C22 C -0.1666(4) 0.91873(15) 0.21706(18) 0.0300(10) Uani 1 1 d . . .
H22 H -0.2365 0.9326 0.2342 0.036 Uiso 1 1 calc R . .
C23 C -0.1438(4) 0.93255(15) 0.16736(18) 0.0273(9) Uani 1 1 d . . .
H23 H -0.1964 0.9566 0.1515 0.033 Uiso 1 1 calc R . .
C24 C -0.0454(4) 0.91203(14) 0.14000(16) 0.0223(8) Uani 1 1 d . . .
C25 C -0.0333(5) 0.92324(15) 0.08336(17) 0.0285(10) Uani 1 1 d . . .
H25 H 0.0632 0.9200 0.0765 0.034 Uiso 1 1 calc R . .
C26 C -0.1155(5) 0.88934(17) 0.04799(18) 0.0365(11) Uani 1 1 d . . .
H26A H -0.1073 0.8974 0.0116 0.055 Uiso 1 1 calc R . .
H26B H -0.2101 0.8908 0.0552 0.055 Uiso 1 1 calc R . .
H26C H -0.0814 0.8583 0.0546 0.055 Uiso 1 1 calc R . .
C27 C -0.0779(5) 0.97246(16) 0.06913(19) 0.0348(11) Uani 1 1 d . . .
H27A H -0.0346 0.9938 0.0945 0.052 Uiso 1 1 calc R . .
H27B H -0.1757 0.9749 0.0694 0.052 Uiso 1 1 calc R . .
H27C H -0.0518 0.9799 0.0344 0.052 Uiso 1 1 calc R . .
C28 C 0.2897(4) 1.09656(13) 0.23894(15) 0.0189(8) Uani 1 1 d . . .
C29 C 0.3086(5) 1.12469(15) 0.32039(16) 0.0276(9) Uani 1 1 d . . .
H29 H 0.3072 1.1265 0.3570 0.033 Uiso 1 1 calc R . .
C30 C 0.3428(5) 1.15828(15) 0.28890(16) 0.0258(9) Uani 1 1 d . . .
H30 H 0.3702 1.1883 0.2990 0.031 Uiso 1 1 calc R . .
C31 C 0.3616(4) 1.16990(14) 0.19617(15) 0.0200(8) Uani 1 1 d . . .
C32 C 0.2593(4) 1.19644(13) 0.17163(15) 0.0211(8) Uani 1 1 d . . .
C33 C 0.1167(4) 1.19548(15) 0.18711(17) 0.0257(9) Uani 1 1 d . . .
H33 H 0.1082 1.1686 0.2105 0.031 Uiso 1 1 calc R . .
C34 C 0.0121(5) 1.18993(17) 0.14051(18) 0.0335(10) Uani 1 1 d . . .
H34A H 0.0350 1.1633 0.1200 0.050 Uiso 1 1 calc R . .
H34B H 0.0114 1.2174 0.1188 0.050 Uiso 1 1 calc R . .
H34C H -0.0770 1.1855 0.1529 0.050 Uiso 1 1 calc R . .
C35 C 0.0892(5) 1.23862(19) 0.2179(2) 0.0408(12) Uani 1 1 d . . .
H35A H 0.0980 1.2656 0.1960 0.061 Uiso 1 1 calc R . .
H35B H 0.1539 1.2406 0.2485 0.061 Uiso 1 1 calc R . .
H35C H -0.0021 1.2373 0.2291 0.061 Uiso 1 1 calc R . .
C36 C 0.2928(5) 1.22436(13) 0.13107(16) 0.0241(9) Uani 1 1 d . . .
H36 H 0.2251 1.2421 0.1126 0.029 Uiso 1 1 calc R . .
C37 C 0.4241(5) 1.22650(14) 0.11736(17) 0.0276(9) Uani 1 1 d . . .
H37 H 0.4453 1.2455 0.0894 0.033 Uiso 1 1 calc R . .
C38 C 0.5234(5) 1.20138(14) 0.14388(16) 0.0264(9) Uani 1 1 d . . .
H38 H 0.6129 1.2039 0.1344 0.032 Uiso 1 1 calc R . .
C39 C 0.4964(4) 1.17239(14) 0.18417(15) 0.0231(9) Uani 1 1 d . . .
C40 C 0.6088(4) 1.14422(15) 0.21214(17) 0.0263(9) Uani 1 1 d . . .
H40 H 0.5681 1.1235 0.2373 0.032 Uiso 1 1 calc R . .
C41 C 0.6782(4) 1.11462(14) 0.17337(17) 0.0275(9) Uani 1 1 d . . .
H41A H 0.7235 1.1344 0.1497 0.041 Uiso 1 1 calc R . .
H41B H 0.6111 1.0958 0.1534 0.041 Uiso 1 1 calc R . .
H41C H 0.7445 1.0947 0.1922 0.041 Uiso 1 1 calc R . .
C42 C 0.7101(5) 1.17564(17) 0.24285(19) 0.0361(11) Uani 1 1 d . . .
H42A H 0.6643 1.1929 0.2686 0.054 Uiso 1 1 calc R . .
H42B H 0.7489 1.1970 0.2190 0.054 Uiso 1 1 calc R . .
H42C H 0.7818 1.1571 0.2605 0.054 Uiso 1 1 calc R . .
C43 C 0.2389(5) 1.04415(15) 0.31453(15) 0.0266(9) Uani 1 1 d . . .
C44 C 0.1051(5) 1.03894(15) 0.32588(17) 0.0287(9) Uani 1 1 d . . .
C45 C -0.0034(5) 1.07402(16) 0.31171(17) 0.0308(10) Uani 1 1 d . . .
H45 H 0.0291 1.0952 0.2852 0.037 Uiso 1 1 calc R . .
C46 C -0.1329(5) 1.0510(2) 0.2888(2) 0.0426(13) Uani 1 1 d . . .
H46A H -0.1687 1.0314 0.3151 0.064 Uiso 1 1 calc R . .
H46B H -0.1135 1.0324 0.2588 0.064 Uiso 1 1 calc R . .
H46C H -0.1994 1.0744 0.2778 0.064 Uiso 1 1 calc R . .
C47 C -0.0316(6) 1.10185(17) 0.3597(2) 0.0413(12) Uani 1 1 d . . .
H47A H 0.0498 1.1183 0.3726 0.062 Uiso 1 1 calc R . .
H47B H -0.0589 1.0812 0.3868 0.062 Uiso 1 1 calc R . .
H47C H -0.1038 1.1238 0.3505 0.062 Uiso 1 1 calc R . .
C48 C 0.0750(5) 0.99998(16) 0.35406(17) 0.0318(10) Uani 1 1 d . . .
H48 H -0.0145 0.9951 0.3626 0.038 Uiso 1 1 calc R . .
C49 C 0.1737(6) 0.96847(17) 0.36971(19) 0.0395(12) Uani 1 1 d . . .
H49 H 0.1507 0.9420 0.3882 0.047 Uiso 1 1 calc R . .
C50 C 0.3041(5) 0.97511(17) 0.35881(18) 0.0356(11) Uani 1 1 d . . .
H50 H 0.3705 0.9533 0.3702 0.043 Uiso 1 1 calc R . .
C51 C 0.3414(5) 1.01379(16) 0.33093(16) 0.0304(10) Uani 1 1 d . . .
C52 C 0.4885(5) 1.02270(16) 0.32374(18) 0.0309(10) Uani 1 1 d . . .
H52 H 0.4936 1.0418 0.2919 0.037 Uiso 1 1 calc R . .
C53 C 0.5664(5) 0.97847(17) 0.3168(2) 0.0390(11) Uani 1 1 d . . .
H53A H 0.5161 0.9590 0.2912 0.058 Uiso 1 1 calc R . .
H53B H 0.5789 0.9623 0.3501 0.058 Uiso 1 1 calc R . .
H53C H 0.6543 0.9857 0.3047 0.058 Uiso 1 1 calc R . .
C54 C 0.5527(6) 1.0496(2) 0.3704(2) 0.0454(13) Uani 1 1 d . . .
H54A H 0.5494 1.0313 0.4020 0.068 Uiso 1 1 calc R . .
H54B H 0.5034 1.0782 0.3741 0.068 Uiso 1 1 calc R . .
H54C H 0.6465 1.0565 0.3649 0.068 Uiso 1 1 calc R . .
C55 C 0.4719(4) 1.00006(14) 0.19007(16) 0.0230(9) Uani 1 1 d . . .
C56 C 0.2592(4) 0.98811(14) 0.10496(16) 0.0241(9) Uani 1 1 d . . .
C57 C 0.1918(4) 0.96846(13) 0.21937(16) 0.0245(9) Uani 1 1 d . . .
Cl1 Cl 0.53413(10) 0.91252(4) 0.11935(4) 0.0288(2) Uani 1 1 d . . .
Cl2 Cl 0.43070(11) 0.87788(3) 0.22943(4) 0.0286(2) Uani 1 1 d . . .
Cl3 Cl 0.29637(12) 1.09553(3) 0.11716(4) 0.0279(2) Uani 1 1 d . . .
Cl4 Cl 0.03227(10) 1.06803(4) 0.17543(4) 0.0284(2) Uani 1 1 d . . .
Co2 Co 0.5051(10) 0.8148(4) 0.5407(4) 0.046(2) Uani 0.342(12) 1 d PDU A 1
O4 O 0.3618(9) 0.8601(4) 0.5186(4) 0.024(3) Uani 0.342(12) 1 d PDU A 1
C80 C 0.224(2) 0.8607(15) 0.5427(9) 0.101(7) Uani 0.342(12) 1 d PDU A 1
H80A H 0.2311 0.8786 0.5754 0.121 Uiso 0.342(12) 1 calc PR A 1
H80B H 0.1962 0.8292 0.5508 0.121 Uiso 0.342(12) 1 calc PR A 1
C81 C 0.115(3) 0.8833(13) 0.5023(10) 0.121(6) Uani 0.342(12) 1 d PDU A 1
H81A H 0.0231 0.8723 0.5061 0.146 Uiso 0.342(12) 1 calc PR A 1
H81B H 0.1179 0.9171 0.5032 0.146 Uiso 0.342(12) 1 calc PR A 1
C82 C 0.172(3) 0.8648(12) 0.4578(9) 0.114(4) Uani 0.342(12) 1 d PDU A 1
H82A H 0.1354 0.8812 0.4262 0.137 Uiso 0.342(12) 1 calc PR A 1
H82B H 0.1471 0.8321 0.4539 0.137 Uiso 0.342(12) 1 calc PR A 1
C83 C 0.326(3) 0.8698(18) 0.4646(9) 0.125(8) Uani 0.342(12) 1 d PDU A 1
H83A H 0.3693 0.8479 0.4422 0.149 Uiso 0.342(12) 1 calc PR A 1
H83B H 0.3531 0.9012 0.4558 0.149 Uiso 0.342(12) 1 calc PR A 1
Cl5 Cl 0.4126(16) 0.8042(6) 0.6169(5) 0.080(4) Uani 0.342(12) 1 d PDU A 1
Cl6 Cl 0.4675(18) 0.7558(6) 0.4867(7) 0.072(5) Uani 0.342(12) 1 d PDU A 1
Cl7 Cl 0.7101(12) 0.8411(6) 0.5491(5) 0.113(6) Uani 0.342(12) 1 d PDU A 1
Co2' Co 0.4893(4) 0.80636(15) 0.54700(17) 0.0261(6) Uani 0.658(12) 1 d PDU A 2
O4' O 0.3847(17) 0.8591(5) 0.5146(6) 0.177(8) Uani 0.658(12) 1 d PDU A 2
C80' C 0.2413(17) 0.8704(9) 0.5345(7) 0.129(7) Uani 0.658(12) 1 d PDU A 2
H80C H 0.2206 0.9032 0.5284 0.155 Uiso 0.658(12) 1 calc PR A 2
H80D H 0.2442 0.8647 0.5723 0.155 Uiso 0.658(12) 1 calc PR A 2
C81' C 0.1252(15) 0.8400(6) 0.5054(5) 0.113(4) Uani 0.658(12) 1 d PDU A 2
H81C H 0.1233 0.8084 0.5189 0.135 Uiso 0.658(12) 1 calc PR A 2
H81D H 0.0353 0.8542 0.5054 0.135 Uiso 0.658(12) 1 calc PR A 2
C82' C 0.1796(16) 0.8427(6) 0.4556(5) 0.114(4) Uani 0.658(12) 1 d PDU A 2
H82C H 0.1260 0.8648 0.4335 0.137 Uiso 0.658(12) 1 calc PR A 2
H82D H 0.1720 0.8125 0.4386 0.137 Uiso 0.658(12) 1 calc PR A 2
C83' C 0.3282(17) 0.8579(9) 0.4602(6) 0.130(6) Uani 0.658(12) 1 d PDU A 2
H83C H 0.3812 0.8364 0.4405 0.156 Uiso 0.658(12) 1 calc PR A 2
H83D H 0.3353 0.8887 0.4447 0.156 Uiso 0.658(12) 1 calc PR A 2
Cl5' Cl 0.4139(6) 0.79296(16) 0.62467(18) 0.0313(8) Uani 0.658(12) 1 d PDU A 2
Cl6' Cl 0.4495(6) 0.7490(3) 0.4908(3) 0.0374(11) Uani 0.658(12) 1 d PDU A 2
Cl7' Cl 0.7041(4) 0.82911(13) 0.55344(19) 0.0404(9) Uani 0.658(12) 1 d PDU A 2
O50 O 0.3692(18) 0.1270(4) 0.5987(6) 0.127(6) Uani 0.410(10) 1 d PGU B 1
C90 C 0.2269(18) 0.1335(7) 0.5891(8) 0.141(8) Uani 0.410(10) 1 d PGU B 1
H90A H 0.1789 0.1043 0.5933 0.169 Uiso 0.410(10) 1 calc PR B 1
H90B H 0.2044 0.1450 0.5535 0.169 Uiso 0.410(10) 1 calc PR B 1
C91 C 0.188(2) 0.1683(9) 0.6287(10) 0.153(8) Uani 0.410(10) 1 d PGU B 1
H91A H 0.1194 0.1898 0.6133 0.183 Uiso 0.410(10) 1 calc PR B 1
H91B H 0.1530 0.1531 0.6591 0.183 Uiso 0.410(10) 1 calc PR B 1
C92 C 0.320(3) 0.1925(6) 0.6438(9) 0.142(7) Uani 0.410(10) 1 d PGU B 1
H92A H 0.3354 0.2175 0.6192 0.170 Uiso 0.410(10) 1 calc PR B 1
H92B H 0.3211 0.2053 0.6793 0.170 Uiso 0.410(10) 1 calc PR B 1
C93 C 0.4206(19) 0.1556(7) 0.6412(7) 0.129(7) Uani 0.410(10) 1 d PGU B 1
H93A H 0.5093 0.1685 0.6346 0.155 Uiso 0.410(10) 1 calc PR B 1
H93B H 0.4301 0.1381 0.6740 0.155 Uiso 0.410(10) 1 calc PR B 1
O50' O 0.1784(11) 0.1437(4) 0.6354(4) 0.139(5) Uani 0.590(10) 1 d PGU B 2
C90' C 0.3145(13) 0.1394(5) 0.6583(5) 0.156(6) Uani 0.590(10) 1 d PGU B 2
H90C H 0.3403 0.1068 0.6619 0.187 Uiso 0.590(10) 1 calc PR B 2
H90D H 0.3240 0.1538 0.6931 0.187 Uiso 0.590(10) 1 calc PR B 2
C91' C 0.4009(9) 0.1636(6) 0.6218(6) 0.141(6) Uani 0.590(10) 1 d PGU B 2
H91C H 0.4247 0.1432 0.5935 0.169 Uiso 0.590(10) 1 calc PR B 2
H91D H 0.4842 0.1757 0.6404 0.169 Uiso 0.590(10) 1 calc PR B 2
C92' C 0.3082(15) 0.2020(4) 0.6015(6) 0.130(6) Uani 0.590(10) 1 d PGU B 2
H92C H 0.3072 0.2274 0.6268 0.156 Uiso 0.590(10) 1 calc PR B 2
H92D H 0.3344 0.2140 0.5680 0.156 Uiso 0.590(10) 1 calc PR B 2
C93' C 0.1738(11) 0.1779(4) 0.5950(4) 0.087(4) Uani 0.590(10) 1 d PGU B 2
H93C H 0.0997 0.1998 0.5989 0.105 Uiso 0.590(10) 1 calc PR B 2
H93D H 0.1603 0.1635 0.5603 0.105 Uiso 0.590(10) 1 calc PR B 2
O51 O 0.072(3) 0.0425(11) 0.5256(10) 0.331(12) Uani 0.449(13) 1 d PGU C 1
C94 C 0.138(4) 0.0005(10) 0.5425(10) 0.326(14) Uani 0.449(13) 1 d PGU C 1
H94A H 0.0719 -0.0247 0.5442 0.392 Uiso 0.449(13) 1 calc PR C 1
H94B H 0.1871 0.0043 0.5770 0.392 Uiso 0.449(13) 1 calc PR C 1
C95 C 0.233(4) -0.0090(10) 0.5017(11) 0.290(13) Uani 0.449(13) 1 d PGU C 1
H95A H 0.1866 -0.0246 0.4713 0.348 Uiso 0.449(13) 1 calc PR C 1
H95B H 0.3094 -0.0281 0.5157 0.348 Uiso 0.449(13) 1 calc PR C 1
C96 C 0.280(3) 0.0383(12) 0.4874(9) 0.274(11) Uani 0.449(13) 1 d PGU C 1
H96A H 0.2858 0.0408 0.4495 0.329 Uiso 0.449(13) 1 calc PR C 1
H96B H 0.3689 0.0452 0.5053 0.329 Uiso 0.449(13) 1 calc PR C 1
C97 C 0.173(4) 0.0706(9) 0.5051(11) 0.310(12) Uani 0.449(13) 1 d PGU C 1
H97A H 0.2131 0.0916 0.5322 0.372 Uiso 0.449(13) 1 calc PR C 1
H97B H 0.1337 0.0890 0.4755 0.372 Uiso 0.449(13) 1 calc PR C 1
O51' O 0.280(3) 0.0379(9) 0.4694(6) 0.320(11) Uani 0.551(13) 1 d PGU C 2
C94' C 0.395(3) 0.0459(10) 0.5053(9) 0.296(12) Uani 0.551(13) 1 d PGU C 2
H94C H 0.4483 0.0717 0.4935 0.356 Uiso 0.551(13) 1 calc PR C 2
H94D H 0.4522 0.0183 0.5085 0.356 Uiso 0.551(13) 1 calc PR C 2
C95' C 0.340(3) 0.0570(10) 0.5569(6) 0.273(12) Uani 0.551(13) 1 d PGU C 2
H95C H 0.3962 0.0429 0.5861 0.327 Uiso 0.551(13) 1 calc PR C 2
H95D H 0.3363 0.0904 0.5625 0.327 Uiso 0.551(13) 1 calc PR C 2
C96' C 0.201(3) 0.0362(10) 0.5512(7) 0.305(12) Uani 0.551(13) 1 d PGU C 2
H96C H 0.2034 0.0033 0.5602 0.366 Uiso 0.551(13) 1 calc PR C 2
H96D H 0.1397 0.0522 0.5734 0.366 Uiso 0.551(13) 1 calc PR C 2
C97' C 0.158(3) 0.0431(10) 0.4954(9) 0.298(11) Uani 0.551(13) 1 d PGU C 2
H97C H 0.0907 0.0200 0.4830 0.357 Uiso 0.551(13) 1 calc PR C 2
H97D H 0.1195 0.0739 0.4893 0.357 Uiso 0.551(13) 1 calc PR C 2

loop_
_atom_site_aniso_label
_atom_site_aniso_U_11
_atom_site_aniso_U_22
_atom_site_aniso_U_33
_atom_site_aniso_U_23
_atom_site_aniso_U_13
_atom_site_aniso_U_12
Co1 0.0181(3) 0.0161(2) 0.0225(3) -0.0004(2) 0.0000(2) -0.0022(2)
N1 0.0204(17) 0.0205(17) 0.0251(17) 0.0006(14) 0.0002(14) -0.0020(14)
N2 0.0206(17) 0.0172(16) 0.0240(17) 0.0023(13) -0.0008(14) -0.0004(14)
N3 0.0280(19) 0.0248(18) 0.0184(16) 0.0001(14) 0.0023(14) -0.0068(15)
N4 0.0212(17) 0.0185(16) 0.0191(16) -0.0003(13) 0.0009(14) -0.0032(14)
O1 0.0208(17) 0.0303(17) 0.0441(19) -0.0038(14) -0.0018(14) -0.0044(13)
O2 0.0414(19) 0.0311(17) 0.0276(18) -0.0011(13) -0.0041(14) -0.0027(15)
O3 0.0383(19) 0.0298(17) 0.0352(18) -0.0033(14) 0.0126(15) -0.0130(14)
Si1 0.0171(5) 0.0179(5) 0.0218(5) -0.0009(4) -0.0008(4) -0.0013(4)
Si2 0.0190(5) 0.0151(5) 0.0189(5) -0.0005(4) -0.0003(4) -0.0015(4)
C1 0.020(2) 0.0182(19) 0.0212(19) 0.0028(15) -0.0015(16) 0.0016(16)
C2 0.021(2) 0.023(2) 0.032(2) -0.0022(17) 0.0020(17) -0.0062(17)
C3 0.029(2) 0.020(2) 0.030(2) -0.0041(17) 0.0020(18) -0.0075(18)
C4 0.023(2) 0.022(2) 0.025(2) -0.0054(16) 0.0016(17) -0.0024(16)
C5 0.020(2) 0.026(2) 0.032(2) -0.0080(18) 0.0038(18) -0.0046(18)
C6 0.026(2) 0.032(2) 0.031(2) -0.0003(18) 0.0037(19) 0.0024(19)
C7 0.031(2) 0.033(2) 0.035(2) 0.001(2) 0.000(2) 0.004(2)
C8 0.044(3) 0.028(2) 0.045(3) 0.000(2) 0.008(2) 0.003(2)
C9 0.025(2) 0.034(2) 0.034(2) -0.0083(19) 0.0036(19) -0.0004(19)
C10 0.029(2) 0.039(3) 0.033(2) -0.012(2) 0.0096(19) -0.009(2)
C11 0.034(3) 0.039(3) 0.026(2) -0.0058(19) 0.0042(19) -0.007(2)
C12 0.029(2) 0.031(2) 0.027(2) -0.0071(18) 0.0048(18) -0.0070(19)
C13 0.038(3) 0.041(3) 0.023(2) 0.0001(19) -0.0003(19) 0.001(2)
C14 0.038(3) 0.070(4) 0.037(3) 0.009(3) -0.006(2) -0.002(3)
C15 0.057(4) 0.044(3) 0.032(3) 0.005(2) -0.001(2) 0.005(3)
C16 0.0150(19) 0.0216(19) 0.027(2) -0.0009(16) 0.0025(16) -0.0034(16)
C17 0.017(2) 0.0150(19) 0.034(2) 0.0006(16) -0.0014(17) -0.0052(15)
C18 0.023(2) 0.026(2) 0.028(2) 0.0023(17) 0.0032(17) -0.0008(17)
C19 0.033(3) 0.030(2) 0.033(2) 0.0039(19) 0.001(2) 0.001(2)
C20 0.038(3) 0.020(2) 0.039(3) 0.0058(19) 0.002(2) -0.0013(19)
C21 0.021(2) 0.024(2) 0.031(2) 0.0065(17) 0.0041(17) -0.0057(17)
C22 0.018(2) 0.029(2) 0.044(3) 0.0000(19) 0.0049(19) 0.0000(18)
C23 0.018(2) 0.025(2) 0.039(2) 0.0051(19) -0.0018(18) 0.0038(16)
C24 0.018(2) 0.0191(19) 0.028(2) 0.0051(17) -0.0073(16) -0.0050(16)
C25 0.024(2) 0.027(2) 0.033(2) 0.0075(18) -0.0038(18) -0.0026(18)
C26 0.037(3) 0.040(3) 0.031(2) 0.002(2) -0.008(2) -0.003(2)
C27 0.034(3) 0.030(2) 0.039(3) 0.012(2) -0.005(2) -0.001(2)
C28 0.0149(19) 0.0203(19) 0.0214(19) 0.0006(15) 0.0006(15) -0.0025(15)
C29 0.035(2) 0.027(2) 0.021(2) -0.0041(17) 0.0028(18) -0.0129(19)
C30 0.032(2) 0.023(2) 0.022(2) -0.0053(16) 0.0006(18) -0.0100(18)
C31 0.023(2) 0.0201(19) 0.0168(18) -0.0043(15) 0.0031(16) -0.0035(16)
C32 0.023(2) 0.0174(19) 0.0227(19) -0.0030(16) -0.0012(17) -0.0018(15)
C33 0.024(2) 0.024(2) 0.029(2) 0.0036(17) 0.0031(17) -0.0031(17)
C34 0.029(2) 0.033(2) 0.038(3) 0.003(2) -0.004(2) -0.0026(19)
C35 0.029(3) 0.048(3) 0.047(3) -0.013(2) 0.012(2) -0.006(2)
C36 0.032(2) 0.0171(19) 0.023(2) 0.0018(15) 0.0024(17) -0.0002(17)
C37 0.034(2) 0.021(2) 0.029(2) 0.0039(17) 0.0093(19) -0.0043(18)
C38 0.030(2) 0.021(2) 0.030(2) -0.0029(17) 0.0113(19) -0.0030(18)
C39 0.026(2) 0.022(2) 0.021(2) -0.0046(16) 0.0051(17) -0.0031(17)
C40 0.022(2) 0.027(2) 0.031(2) -0.0021(18) 0.0073(18) -0.0028(17)
C41 0.028(2) 0.022(2) 0.033(2) -0.0024(17) 0.0038(19) 0.0016(17)
C42 0.031(3) 0.038(3) 0.038(3) -0.009(2) -0.002(2) -0.005(2)
C43 0.035(2) 0.028(2) 0.017(2) 0.0024(16) -0.0009(17) -0.0145(19)
C44 0.035(2) 0.027(2) 0.023(2) 0.0024(17) 0.0012(19) -0.0083(19)
C45 0.036(3) 0.029(2) 0.029(2) 0.0064(18) 0.0063(19) -0.0090(19)
C46 0.033(3) 0.052(3) 0.044(3) 0.005(2) 0.005(2) -0.011(2)
C47 0.048(3) 0.032(3) 0.044(3) -0.001(2) 0.010(2) -0.001(2)
C48 0.035(3) 0.032(2) 0.030(2) 0.0005(18) 0.011(2) -0.006(2)
C49 0.051(3) 0.035(3) 0.033(3) 0.011(2) 0.003(2) -0.008(2)
C50 0.037(3) 0.034(3) 0.034(2) 0.010(2) -0.001(2) -0.005(2)
C51 0.035(3) 0.032(2) 0.023(2) 0.0007(18) -0.0020(19) -0.012(2)
C52 0.029(2) 0.031(2) 0.032(2) -0.0009(19) 0.0017(19) -0.0057(18)
C53 0.032(3) 0.041(3) 0.042(3) 0.000(2) -0.008(2) -0.003(2)
C54 0.038(3) 0.057(3) 0.039(3) -0.009(3) -0.006(2) -0.012(3)
C55 0.028(2) 0.0173(19) 0.024(2) -0.0015(15) 0.0035(17) 0.0009(17)
C56 0.025(2) 0.018(2) 0.028(2) -0.0027(16) 0.0004(17) -0.0051(17)
C57 0.028(2) 0.0162(19) 0.028(2) -0.0061(16) -0.0043(19) -0.0032(17)
Cl1 0.0203(5) 0.0270(5) 0.0397(6) -0.0100(4) 0.0065(4) -0.0045(4)
Cl2 0.0322(6) 0.0241(5) 0.0277(5) 0.0014(4) -0.0082(4) 0.0011(4)
Cl3 0.0443(6) 0.0200(5) 0.0196(5) 0.0004(4) 0.0037(4) -0.0068(4)
Cl4 0.0191(5) 0.0303(5) 0.0348(5) -0.0050(4) -0.0038(4) 0.0014(4)
Co2 0.063(4) 0.031(3) 0.040(3) 0.000(2) -0.020(2) 0.004(2)
O4 0.024(5) 0.028(6) 0.022(6) 0.020(4) 0.021(4) 0.022(4)
C80 0.110(14) 0.119(16) 0.079(7) 0.054(12) 0.043(10) 0.076(13)
C81 0.110(12) 0.161(15) 0.094(10) 0.041(11) 0.015(9) 0.063(12)
C82 0.124(6) 0.138(11) 0.084(5) 0.070(6) 0.023(5) 0.086(8)
C83 0.129(7) 0.127(18) 0.122(14) 0.083(13) 0.043(10) 0.082(12)
Cl5 0.061(5) 0.095(9) 0.087(8) -0.053(6) 0.015(6) -0.032(6)
Cl6 0.112(11) 0.039(5) 0.060(7) -0.020(4) -0.024(7) 0.016(6)
Cl7 0.126(8) 0.178(12) 0.037(4) -0.027(6) 0.025(4) -0.120(8)
Co2' 0.0272(8) 0.0244(14) 0.0262(9) -0.0015(9) -0.0011(6) 0.0027(8)
O4' 0.253(17) 0.142(12) 0.121(11) -0.029(9) -0.077(12) 0.113(12)
C80' 0.116(11) 0.164(15) 0.106(9) 0.061(9) 0.002(9) 0.027(10)
C81' 0.107(8) 0.145(11) 0.087(7) 0.063(8) 0.007(6) 0.040(8)
C82' 0.124(6) 0.138(11) 0.084(5) 0.070(6) 0.023(5) 0.086(8)
C83' 0.136(7) 0.128(14) 0.136(11) 0.065(9) 0.062(8) 0.086(8)
Cl5' 0.0378(16) 0.0287(14) 0.0269(12) -0.0016(10) -0.0010(10) -0.0061(11)
Cl6' 0.0335(15) 0.043(3) 0.0354(17) -0.0151(16) -0.0016(12) -0.0034(15)
Cl7' 0.0479(17) 0.0409(15) 0.0333(15) -0.0031(10) 0.0090(12) -0.0218(14)
O50 0.163(12) 0.069(9) 0.139(13) -0.024(8) -0.038(11) -0.020(9)
C90 0.166(13) 0.128(15) 0.117(15) -0.001(11) -0.053(13) -0.013(14)
C91 0.167(12) 0.148(17) 0.138(16) 0.017(14) -0.013(15) 0.023(12)
C92 0.202(16) 0.094(13) 0.132(15) -0.019(11) 0.037(15) -0.027(11)
C93 0.168(13) 0.137(15) 0.070(12) 0.004(11) -0.060(12) -0.016(12)
O50' 0.125(8) 0.173(11) 0.128(9) 0.101(8) 0.064(7) 0.010(8)
C90' 0.131(10) 0.184(14) 0.157(13) 0.084(10) 0.031(9) 0.092(11)
C91' 0.123(9) 0.151(13) 0.146(14) -0.036(11) 0.000(10) -0.040(10)
C92' 0.191(14) 0.097(11) 0.100(11) 0.000(8) 0.001(12) -0.057(9)
C93' 0.134(9) 0.053(7) 0.077(8) 0.029(6) 0.028(8) 0.026(6)
O51 0.50(3) 0.31(2) 0.209(19) 0.039(18) 0.197(17) -0.17(2)
C94 0.52(3) 0.30(2) 0.18(2) 0.02(2) 0.168(19) -0.16(2)
C95 0.51(3) 0.262(19) 0.111(18) -0.08(2) 0.11(2) -0.21(2)
C96 0.49(3) 0.272(19) 0.087(12) -0.132(12) 0.148(15) -0.242(19)
C97 0.51(3) 0.28(2) 0.170(19) -0.016(19) 0.191(18) -0.18(2)
O51' 0.47(3) 0.35(2) 0.158(13) -0.111(16) 0.133(14) -0.23(2)
C94' 0.49(3) 0.29(2) 0.126(16) -0.048(18) 0.112(15) -0.20(2)
C95' 0.50(3) 0.20(2) 0.129(13) -0.036(17) 0.114(16) -0.18(2)
C96' 0.51(3) 0.28(2) 0.151(12) 0.009(17) 0.130(16) -0.20(2)
C97' 0.49(3) 0.30(2) 0.121(12) -0.057(18) 0.153(14) -0.23(2)

loop_
_atom_type_symbol
_atom_type_description
_atom_type_scat_dispersion_real
_atom_type_scat_dispersion_imag
_atom_type_scat_source
C C 0.0033 0.0016 'International Tables Vol C Tables 4.2.6.8 and 6.1.1.4'
H H 0.0000 0.0000 'International Tables Vol C Tables 4.2.6.8 and 6.1.1.4'
O O 0.0106 0.0060 'International Tables Vol C Tables 4.2.6.8 and 6.1.1.4'
Si Si 0.0817 0.0704 'International Tables Vol C Tables 4.2.6.8 and 6.1.1.4'
Cl Cl 0.1484 0.1585 'International Tables Vol C Tables 4.2.6.8 and 6.1.1.4'
Co Co 0.3494 0.9721 'International Tables Vol C Tables 4.2.6.8 and 6.1.1.4'
N N 0.0061 0.0033 'International Tables Vol C Tables 4.2.6.8 and 6.1.1.4'

loop_
_geom_angle_atom_site_label_1
_geom_angle_atom_site_label_2
_geom_angle_atom_site_label_3
_geom_angle
_geom_angle_site_symmetry_1
_geom_angle_site_symmetry_3
_geom_angle_publ_flag
C55 Co1 C57 122.35(19) . . ?
C55 Co1 C56 112.79(19) . . ?
C57 Co1 C56 124.85(19) . . ?
C55 Co1 Si2 91.15(13) . . ?
C57 Co1 Si2 90.71(13) . . ?
C56 Co1 Si2 88.78(14) . . ?
C55 Co1 Si1 88.88(13) . . ?
C57 Co1 Si1 91.99(13) . . ?
C56 Co1 Si1 88.24(14) . . ?
Si2 Co1 Si1 176.78(5) . . ?
C1 N1 C3 110.5(4) . . ?
C1 N1 C4 130.3(3) . . ?
C3 N1 C4 118.9(3) . . ?
C1 N2 C2 110.8(3) . . ?
C1 N2 C16 129.7(3) . . ?
C2 N2 C16 119.4(3) . . ?
C28 N3 C29 110.3(3) . . ?
C28 N3 C43 130.5(3) . . ?
C29 N3 C43 119.1(3) . . ?
C28 N4 C30 110.8(3) . . ?
C28 N4 C31 129.3(3) . . ?
C30 N4 C31 119.9(3) . . ?
C1 Si1 Cl1 102.04(13) . . ?
C1 Si1 Cl2 97.21(12) . . ?
Cl1 Si1 Cl2 104.09(7) . . ?
C1 Si1 Co1 125.64(13) . . ?
Cl1 Si1 Co1 109.64(6) . . ?
Cl2 Si1 Co1 115.54(6) . . ?
C28 Si2 Cl3 103.39(13) . . ?
C28 Si2 Cl4 98.30(13) . . ?
Cl3 Si2 Cl4 103.11(6) . . ?
C28 Si2 Co1 123.78(13) . . ?
Cl3 Si2 Co1 110.58(6) . . ?
Cl4 Si2 Co1 115.13(6) . . ?
N2 C1 N1 104.8(3) . . ?
N2 C1 Si1 126.7(3) . . ?
N1 C1 Si1 127.4(3) . . ?
C3 C2 N2 106.7(4) . . ?
C3 C2 H2 126.6 . . ?
N2 C2 H2 126.6 . . ?
C2 C3 N1 107.1(4) . . ?
C2 C3 H3 126.4 . . ?
N1 C3 H3 126.4 . . ?
C5 C4 C12 124.7(4) . . ?
C5 C4 N1 118.4(4) . . ?
C12 C4 N1 116.6(4) . . ?
C4 C5 C9 116.1(4) . . ?
C4 C5 C6 124.1(4) . . ?
C9 C5 C6 119.8(4) . . ?
C5 C6 C8 110.8(4) . . ?
C5 C6 C7 110.5(4) . . ?
C8 C6 C7 110.8(4) . . ?
C5 C6 H6 108.2 . . ?
C8 C6 H6 108.2 . . ?
C7 C6 H6 108.2 . . ?
C6 C7 H7A 109.5 . . ?
C6 C7 H7B 109.5 . . ?
H7A C7 H7B 109.5 . . ?
C6 C7 H7C 109.5 . . ?
H7A C7 H7C 109.5 . . ?
H7B C7 H7C 109.5 . . ?
C6 C8 H8A 109.5 . . ?
C6 C8 H8B 109.5 . . ?
H8A C8 H8B 109.5 . . ?
C6 C8 H8C 109.5 . . ?
H8A C8 H8C 109.5 . . ?
H8B C8 H8C 109.5 . . ?
C10 C9 C5 121.1(4) . . ?
C10 C9 H9 119.5 . . ?
C5 C9 H9 119.5 . . ?
C11 C10 C9 120.6(4) . . ?
C11 C10 H10 119.7 . . ?
C9 C10 H10 119.7 . . ?
C10 C11 C12 121.6(4) . . ?
C10 C11 H11 119.2 . . ?
C12 C11 H11 119.2 . . ?
C11 C12 C4 115.9(4) . . ?
C11 C12 C13 121.8(4) . . ?
C4 C12 C13 122.3(4) . . ?
C12 C13 C15 111.9(4) . . ?
C12 C13 C14 110.8(4) . . ?
C15 C13 C14 110.8(4) . . ?
C12 C13 H13 107.7 . . ?
C15 C13 H13 107.7 . . ?
C14 C13 H13 107.7 . . ?
C13 C14 H14A 109.5 . . ?
C13 C14 H14B 109.5 . . ?
H14A C14 H14B 109.5 . . ?
C13 C14 H14C 109.5 . . ?
H14A C14 H14C 109.5 . . ?
H14B C14 H14C 109.5 . . ?
C13 C15 H15A 109.5 . . ?
C13 C15 H15B 109.5 . . ?
H15A C15 H15B 109.5 . . ?
C13 C15 H15C 109.5 . . ?
H15A C15 H15C 109.5 . . ?
H15B C15 H15C 109.5 . . ?
C17 C16 C24 123.7(4) . . ?
C17 C16 N2 118.2(4) . . ?
C24 C16 N2 117.7(4) . . ?
C16 C17 C21 117.6(4) . . ?
C16 C17 C18 123.5(4) . . ?
C21 C17 C18 118.9(4) . . ?
C17 C18 C20 110.6(4) . . ?
C17 C18 C19 111.6(4) . . ?
C20 C18 C19 110.3(4) . . ?
C17 C18 H18 108.1 . . ?
C20 C18 H18 108.1 . . ?
C19 C18 H18 108.1 . . ?
C18 C19 H19A 109.5 . . ?
C18 C19 H19B 109.5 . . ?
H19A C19 H19B 109.5 . . ?
C18 C19 H19C 109.5 . . ?
H19A C19 H19C 109.5 . . ?
H19B C19 H19C 109.5 . . ?
C18 C20 H20A 109.5 . . ?
C18 C20 H20B 109.5 . . ?
H20A C20 H20B 109.5 . . ?
C18 C20 H20C 109.5 . . ?
H20A C20 H20C 109.5 . . ?
H20B C20 H20C 109.5 . . ?
C22 C21 C17 120.4(4) . . ?
C22 C21 H21 119.8 . . ?
C17 C21 H21 119.8 . . ?
C21 C22 C23 120.7(4) . . ?
C21 C22 H22 119.6 . . ?
C23 C22 H22 119.6 . . ?
C22 C23 C24 121.6(4) . . ?
C22 C23 H23 119.2 . . ?
C24 C23 H23 119.2 . . ?
C23 C24 C16 115.9(4) . . ?
C23 C24 C25 120.9(4) . . ?
C16 C24 C25 123.1(4) . . ?
C24 C25 C26 110.7(4) . . ?
C24 C25 C27 112.8(4) . . ?
C26 C25 C27 109.3(4) . . ?
C24 C25 H25 108.0 . . ?
C26 C25 H25 108.0 . . ?
C27 C25 H25 108.0 . . ?
C25 C26 H26A 109.5 . . ?
C25 C26 H26B 109.5 . . ?
H26A C26 H26B 109.5 . . ?
C25 C26 H26C 109.5 . . ?
H26A C26 H26C 109.5 . . ?
H26B C26 H26C 109.5 . . ?
C25 C27 H27A 109.5 . . ?
C25 C27 H27B 109.5 . . ?
H27A C27 H27B 109.5 . . ?
C25 C27 H27C 109.5 . . ?
H27A C27 H27C 109.5 . . ?
H27B C27 H27C 109.5 . . ?
N3 C28 N4 104.4(3) . . ?
N3 C28 Si2 127.0(3) . . ?
N4 C28 Si2 128.1(3) . . ?
C30 C29 N3 107.4(4) . . ?
C30 C29 H29 126.3 . . ?
N3 C29 H29 126.3 . . ?
C29 C30 N4 107.1(4) . . ?
C29 C30 H30 126.4 . . ?
N4 C30 H30 126.4 . . ?
C32 C31 C39 123.3(4) . . ?
C32 C31 N4 118.6(4) . . ?
C39 C31 N4 117.9(4) . . ?
C36 C32 C31 117.2(4) . . ?
C36 C32 C33 120.1(4) . . ?
C31 C32 C33 122.7(4) . . ?
C32 C33 C35 109.7(4) . . ?
C32 C33 C34 112.9(4) . . ?
C35 C33 C34 110.8(4) . . ?
C32 C33 H33 107.7 . . ?
C35 C33 H33 107.7 . . ?
C34 C33 H33 107.7 . . ?
C33 C34 H34A 109.5 . . ?
C33 C34 H34B 109.5 . . ?
H34A C34 H34B 109.5 . . ?
C33 C34 H34C 109.5 . . ?
H34A C34 H34C 109.5 . . ?
H34B C34 H34C 109.5 . . ?
C33 C35 H35A 109.5 . . ?
C33 C35 H35B 109.5 . . ?
H35A C35 H35B 109.5 . . ?
C33 C35 H35C 109.5 . . ?
H35A C35 H35C 109.5 . . ?
H35B C35 H35C 109.5 . . ?
C37 C36 C32 120.7(4) . . ?
C37 C36 H36 119.6 . . ?
C32 C36 H36 119.6 . . ?
C38 C37 C36 120.5(4) . . ?
C38 C37 H37 119.8 . . ?
C36 C37 H37 119.8 . . ?
C37 C38 C39 121.7(4) . . ?
C37 C38 H38 119.1 . . ?
C39 C38 H38 119.1 . . ?
C38 C39 C31 116.5(4) . . ?
C38 C39 C40 120.3(4) . . ?
C31 C39 C40 123.1(4) . . ?
C39 C40 C41 110.5(4) . . ?
C39 C40 C42 110.4(4) . . ?
C41 C40 C42 111.1(4) . . ?
C39 C40 H40 108.2 . . ?
C41 C40 H40 108.2 . . ?
C42 C40 H40 108.2 . . ?
C40 C41 H41A 109.5 . . ?
C40 C41 H41B 109.5 . . ?
H41A C41 H41B 109.5 . . ?
C40 C41 H41C 109.5 . . ?
H41A C41 H41C 109.5 . . ?
H41B C41 H41C 109.5 . . ?
C40 C42 H42A 109.5 . . ?
C40 C42 H42B 109.5 . . ?
H42A C42 H42B 109.5 . . ?
C40 C42 H42C 109.5 . . ?
H42A C42 H42C 109.5 . . ?
H42B C42 H42C 109.5 . . ?
C51 C43 C44 123.8(4) . . ?
C51 C43 N3 118.1(4) . . ?
C44 C43 N3 117.7(4) . . ?
C48 C44 C43 116.7(4) . . ?
C48 C44 C45 119.8(4) . . ?
C43 C44 C45 123.5(4) . . ?
C44 C45 C47 109.9(4) . . ?
C44 C45 C46 111.0(4) . . ?
C47 C45 C46 109.9(4) . . ?
C44 C45 H45 108.6 . . ?
C47 C45 H45 108.6 . . ?
C46 C45 H45 108.6 . . ?
C45 C46 H46A 109.5 . . ?
C45 C46 H46B 109.5 . . ?
H46A C46 H46B 109.5 . . ?
C45 C46 H46C 109.5 . . ?
H46A C46 H46C 109.5 . . ?
H46B C46 H46C 109.5 . . ?
C45 C47 H47A 109.5 . . ?
C45 C47 H47B 109.5 . . ?
H47A C47 H47B 109.5 . . ?
C45 C47 H47C 109.5 . . ?
H47A C47 H47C 109.5 . . ?
H47B C47 H47C 109.5 . . ?
C49 C48 C44 121.0(5) . . ?
C49 C48 H48 119.5 . . ?
C44 C48 H48 119.5 . . ?
C50 C49 C48 120.8(5) . . ?
C50 C49 H49 119.6 . . ?
C48 C49 H49 119.6 . . ?
C49 C50 C51 121.1(5) . . ?
C49 C50 H50 119.5 . . ?
C51 C50 H50 119.5 . . ?
C43 C51 C50 116.7(4) . . ?
C43 C51 C52 123.1(4) . . ?
C50 C51 C52 120.0(4) . . ?
C51 C52 C53 112.1(4) . . ?
C51 C52 C54 109.7(4) . . ?
C53 C52 C54 110.0(4) . . ?
C51 C52 H52 108.3 . . ?
C53 C52 H52 108.3 . . ?
C54 C52 H52 108.3 . . ?
C52 C53 H53A 109.5 . . ?
C52 C53 H53B 109.5 . . ?
H53A C53 H53B 109.5 . . ?
C52 C53 H53C 109.5 . . ?
H53A C53 H53C 109.5 . . ?
H53B C53 H53C 109.5 . . ?
C52 C54 H54A 109.5 . . ?
C52 C54 H54B 109.5 . . ?
H54A C54 H54B 109.5 . . ?
C52 C54 H54C 109.5 . . ?
H54A C54 H54C 109.5 . . ?
H54B C54 H54C 109.5 . . ?
O1 C55 Co1 176.9(4) . . ?
O2 C56 Co1 176.1(4) . . ?
O3 C57 Co1 179.0(4) . . ?
O4 Co2 Cl7 116.0(6) . . ?
O4 Co2 Cl6 104.7(7) . . ?
Cl7 Co2 Cl6 116.3(7) . . ?
O4 Co2 Cl5 90.2(7) . . ?
Cl7 Co2 Cl5 114.1(6) . . ?
Cl6 Co2 Cl5 112.3(6) . . ?
C83 O4 C80 103.2(13) . . ?
C83 O4 Co2 121.5(15) . . ?
C80 O4 Co2 121.9(13) . . ?
O4 C80 C81 108.5(17) . . ?
O4 C80 H80A 110.0 . . ?
C81 C80 H80A 110.0 . . ?
O4 C80 H80B 110.0 . . ?
C81 C80 H80B 110.0 . . ?
H80A C80 H80B 108.4 . . ?
C82 C81 C80 94.6(16) . . ?
C82 C81 H81A 112.8 . . ?
C80 C81 H81A 112.8 . . ?
C82 C81 H81B 112.8 . . ?
C80 C81 H81B 112.8 . . ?
H81A C81 H81B 110.3 . . ?
C81 C82 C83 109(2) . . ?
C81 C82 H82A 109.9 . . ?
C83 C82 H82A 109.9 . . ?
C81 C82 H82B 109.9 . . ?
C83 C82 H82B 109.9 . . ?
H82A C82 H82B 108.3 . . ?
O4 C83 C82 104.9(15) . . ?
O4 C83 H83A 110.8 . . ?
C82 C83 H83A 110.8 . . ?
O4 C83 H83B 110.8 . . ?
C82 C83 H83B 110.8 . . ?
H83A C83 H83B 108.8 . . ?
O4' Co2' Cl6' 104.3(5) . . ?
O4' Co2' Cl5' 107.8(6) . . ?
Cl6' Co2' Cl5' 113.4(3) . . ?
O4' Co2' Cl7' 105.4(6) . . ?
Cl6' Co2' Cl7' 112.9(2) . . ?
Cl5' Co2' Cl7' 112.2(3) . . ?
C83' O4' C80' 91.8(10) . . ?
C83' O4' Co2' 121.6(12) . . ?
C80' O4' Co2' 118.4(12) . . ?
O4' C80' C81' 111.5(16) . . ?
O4' C80' H80C 109.3 . . ?
C81' C80' H80C 109.3 . . ?
O4' C80' H80D 109.3 . . ?
C81' C80' H80D 109.3 . . ?
H80C C80' H80D 108.0 . . ?
C82' C81' C80' 94.4(13) . . ?
C82' C81' H81C 112.8 . . ?
C80' C81' H81C 112.8 . . ?
C82' C81' H81D 112.8 . . ?
C80' C81' H81D 112.9 . . ?
H81C C81' H81D 110.3 . . ?
C81' C82' C83' 112.4(12) . . ?
C81' C82' H82C 109.1 . . ?
C83' C82' H82C 109.1 . . ?
C81' C82' H82D 109.1 . . ?
C83' C82' H82D 109.1 . . ?
H82C C82' H82D 107.9 . . ?
O4' C83' C82' 111.6(12) . . ?
O4' C83' H83C 109.3 . . ?
C82' C83' H83C 109.3 . . ?
O4' C83' H83D 109.3 . . ?
C82' C83' H83D 109.3 . . ?
H83C C83' H83D 108.0 . . ?
C90 O50 C93 109.9 . . ?
O50 C90 C91 106.2 . . ?
O50 C90 H90A 110.5 . . ?
C91 C90 H90A 110.5 . . ?
O50 C90 H90B 110.5 . . ?
C91 C90 H90B 110.5 . . ?
H90A C90 H90B 108.7 . . ?
C92 C91 C90 102.8 . . ?
C92 C91 H91A 111.2 . . ?
C90 C91 H91A 111.2 . . ?
C92 C91 H91B 111.2 . . ?
C90 C91 H91B 111.2 . . ?
H91A C91 H91B 109.1 . . ?
C93 C92 C91 103.1 . . ?
C93 C92 H92A 111.1 . . ?
C91 C92 H92A 111.1 . . ?
C93 C92 H92B 111.1 . . ?
C91 C92 H92B 111.1 . . ?
H92A C92 H92B 109.1 . . ?
O50 C93 C92 104.9 . . ?
O50 C93 H93A 110.8 . . ?
C92 C93 H93A 110.8 . . ?
O50 C93 H93B 110.8 . . ?
C92 C93 H93B 110.8 . . ?
H93A C93 H93B 108.8 . . ?
C90' O50' C93' 109.1 . . ?
O50' C90' C91' 105.8 . . ?
O50' C90' H90C 110.6 . . ?
C91' C90' H90C 110.6 . . ?
O50' C90' H90D 110.6 . . ?
C91' C90' H90D 110.6 . . ?
H90C C90' H90D 108.7 . . ?
C90' C91' C92' 101.5 . . ?
C90' C91' H91C 111.5 . . ?
C92' C91' H91C 111.5 . . ?
C90' C91' H91D 111.5 . . ?
C92' C91' H91D 111.5 . . ?
H91C C91' H91D 109.3 . . ?
C93' C92' C91' 101.7 . . ?
C93' C92' H92C 111.4 . . ?
C91' C92' H92C 111.4 . . ?
C93' C92' H92D 111.4 . . ?
C91' C92' H92D 111.4 . . ?
H92C C92' H92D 109.3 . . ?
O50' C93' C92' 105.6 . . ?
O50' C93' H93C 110.6 . . ?
C92' C93' H93C 110.6 . . ?
O50' C93' H93D 110.6 . . ?
C92' C93' H93D 110.6 . . ?
H93C C93' H93D 108.8 . . ?
C97 O51 C94 106.3 . . ?
O51 C94 C95 104.1 . . ?
O51 C94 H94A 110.9 . . ?
C95 C94 H94A 110.9 . . ?
O51 C94 H94B 110.9 . . ?
C95 C94 H94B 110.9 . . ?
H94A C94 H94B 109.0 . . ?
C94 C95 C96 103.3 . . ?
C94 C95 H95A 111.1 . . ?
C96 C95 H95A 111.1 . . ?
C94 C95 H95B 111.1 . . ?
C96 C95 H95B 111.1 . . ?
H95A C95 H95B 109.1 . . ?
C95 C96 C97 104.7 . . ?
C95 C96 H96A 110.8 . . ?
C97 C96 H96A 110.8 . . ?
C95 C96 H96B 110.8 . . ?
C97 C96 H96B 110.8 . . ?
H96A C96 H96B 108.9 . . ?
O51 C97 C96 106.7 . . ?
O51 C97 H97A 110.4 . . ?
C96 C97 H97A 110.4 . . ?
O51 C97 H97B 110.4 . . ?
C96 C97 H97B 110.4 . . ?
H97A C97 H97B 108.6 . . ?
C94' O51' C97' 109.9 . . ?
O51' C94' C95' 106.2 . . ?
O51' C94' H94C 110.5 . . ?
C95' C94' H94C 110.5 . . ?
O51' C94' H94D 110.5 . . ?
C95' C94' H94D 110.5 . . ?
H94C C94' H94D 108.7 . . ?
C96' C95' C94' 102.8 . . ?
C96' C95' H95C 111.2 . . ?
C94' C95' H95C 111.2 . . ?
C96' C95' H95D 111.2 . . ?
C94' C95' H95D 111.2 . . ?
H95C C95' H95D 109.1 . . ?
C97' C96' C95' 103.1 . . ?
C97' C96' H96C 111.1 . . ?
C95' C96' H96C 111.1 . . ?
C97' C96' H96D 111.1 . . ?
C95' C96' H96D 111.1 . . ?
H96C C96' H96D 109.1 . . ?
O51' C97' C96' 104.9 . . ?
O51' C97' H97C 110.8 . . ?
C96' C97' H97C 110.8 . . ?
O51' C97' H97D 110.8 . . ?
C96' C97' H97D 110.8 . . ?
H97C C97' H97D 108.8 . . ?

loop_
_geom_bond_atom_site_label_1
_geom_bond_atom_site_label_2
_geom_bond_distance
_geom_bond_site_symmetry_2
_geom_bond_publ_flag
Co1 C55 1.767(4) . ?
Co1 C57 1.773(5) . ?
Co1 C56 1.773(4) . ?
Co1 Si2 2.2276(12) . ?
Co1 Si1 2.2278(13) . ?
N1 C1 1.362(5) . ?
N1 C3 1.372(5) . ?
N1 C4 1.462(6) . ?
N2 C1 1.355(5) . ?
N2 C2 1.376(5) . ?
N2 C16 1.468(5) . ?
N3 C28 1.363(5) . ?
N3 C29 1.385(5) . ?
N3 C43 1.466(5) . ?
N4 C28 1.368(5) . ?
N4 C30 1.375(5) . ?
N4 C31 1.449(5) . ?
O1 C55 1.147(5) . ?
O2 C56 1.134(5) . ?
O3 C57 1.142(5) . ?
Si1 C1 1.944(4) . ?
Si1 Cl1 2.0635(16) . ?
Si1 Cl2 2.0846(15) . ?
Si2 C28 1.952(4) . ?
Si2 Cl3 2.0696(15) . ?
Si2 Cl4 2.0778(15) . ?
C2 C3 1.351(6) . ?
C2 H2 0.9500 . ?
C3 H3 0.9500 . ?
C4 C5 1.386(6) . ?
C4 C12 1.405(6) . ?
C5 C9 1.406(6) . ?
C5 C6 1.521(6) . ?
C6 C8 1.524(6) . ?
C6 C7 1.533(6) . ?
C6 H6 1.0000 . ?
C7 H7A 0.9800 . ?
C7 H7B 0.9800 . ?
C7 H7C 0.9800 . ?
C8 H8A 0.9800 . ?
C8 H8B 0.9800 . ?
C8 H8C 0.9800 . ?
C9 C10 1.384(7) . ?
C9 H9 0.9500 . ?
C10 C11 1.369(7) . ?
C10 H10 0.9500 . ?
C11 C12 1.399(7) . ?
C11 H11 0.9500 . ?
C12 C13 1.515(7) . ?
C13 C15 1.532(7) . ?
C13 C14 1.546(7) . ?
C13 H13 1.0000 . ?
C14 H14A 0.9800 . ?
C14 H14B 0.9800 . ?
C14 H14C 0.9800 . ?
C15 H15A 0.9800 . ?
C15 H15B 0.9800 . ?
C15 H15C 0.9800 . ?
C16 C17 1.389(6) . ?
C16 C24 1.413(6) . ?
C17 C21 1.397(6) . ?
C17 C18 1.517(6) . ?
C18 C20 1.530(6) . ?
C18 C19 1.540(6) . ?
C18 H18 1.0000 . ?
C19 H19A 0.9800 . ?
C19 H19B 0.9800 . ?
C19 H19C 0.9800 . ?
C20 H20A 0.9800 . ?
C20 H20B 0.9800 . ?
C20 H20C 0.9800 . ?
C21 C22 1.380(6) . ?
C21 H21 0.9500 . ?
C22 C23 1.385(6) . ?
C22 H22 0.9500 . ?
C23 C24 1.395(6) . ?
C23 H23 0.9500 . ?
C24 C25 1.516(6) . ?
C25 C26 1.539(6) . ?
C25 C27 1.543(6) . ?
C25 H25 1.0000 . ?
C26 H26A 0.9800 . ?
C26 H26B 0.9800 . ?
C26 H26C 0.9800 . ?
C27 H27A 0.9800 . ?
C27 H27B 0.9800 . ?
C27 H27C 0.9800 . ?
C29 C30 1.339(6) . ?
C29 H29 0.9500 . ?
C30 H30 0.9500 . ?
C31 C32 1.393(6) . ?
C31 C39 1.409(6) . ?
C32 C36 1.392(6) . ?
C32 C33 1.512(6) . ?
C33 C35 1.530(6) . ?
C33 C34 1.537(6) . ?
C33 H33 1.0000 . ?
C34 H34A 0.9800 . ?
C34 H34B 0.9800 . ?
C34 H34C 0.9800 . ?
C35 H35A 0.9800 . ?
C35 H35B 0.9800 . ?
C35 H35C 0.9800 . ?
C36 C37 1.389(6) . ?
C36 H36 0.9500 . ?
C37 C38 1.371(6) . ?
C37 H37 0.9500 . ?
C38 C39 1.387(6) . ?
C38 H38 0.9500 . ?
C39 C40 1.525(6) . ?
C40 C41 1.534(6) . ?
C40 C42 1.538(6) . ?
C40 H40 1.0000 . ?
C41 H41A 0.9800 . ?
C41 H41B 0.9800 . ?
C41 H41C 0.9800 . ?
C42 H42A 0.9800 . ?
C42 H42B 0.9800 . ?
C42 H42C 0.9800 . ?
C43 C51 1.394(7) . ?
C43 C44 1.401(7) . ?
C44 C48 1.399(6) . ?
C44 C45 1.515(7) . ?
C45 C47 1.531(7) . ?
C45 C46 1.534(7) . ?
C45 H45 1.0000 . ?
C46 H46A 0.9800 . ?
C46 H46B 0.9800 . ?
C46 H46C 0.9800 . ?
C47 H47A 0.9800 . ?
C47 H47B 0.9800 . ?
C47 H47C 0.9800 . ?
C48 C49 1.385(7) . ?
C48 H48 0.9500 . ?
C49 C50 1.370(7) . ?
C49 H49 0.9500 . ?
C50 C51 1.409(6) . ?
C50 H50 0.9500 . ?
C51 C52 1.519(6) . ?
C52 C53 1.529(7) . ?
C52 C54 1.535(6) . ?
C52 H52 1.0000 . ?
C53 H53A 0.9800 . ?
C53 H53B 0.9800 . ?
C53 H53C 0.9800 . ?
C54 H54A 0.9800 . ?
C54 H54B 0.9800 . ?
C54 H54C 0.9800 . ?
Co2 O4 2.000(10) . ?
Co2 Cl7 2.181(11) . ?
Co2 Cl6 2.231(12) . ?
Co2 Cl5 2.267(11) . ?
O4 C83 1.440(17) . ?
O4 C80 1.56(2) . ?
C80 C81 1.58(2) . ?
C80 H80A 0.9900 . ?
C80 H80B 0.9900 . ?
C81 C82 1.43(2) . ?
C81 H81A 0.9900 . ?
C81 H81B 0.9900 . ?
C82 C83 1.54(2) . ?
C82 H82A 0.9900 . ?
C82 H82B 0.9900 . ?
C83 H83A 0.9900 . ?
C83 H83B 0.9900 . ?
Co2' O4' 2.007(10) . ?
Co2' Cl6' 2.234(5) . ?
Co2' Cl5' 2.239(5) . ?
Co2' Cl7' 2.240(5) . ?
O4' C83' 1.472(15) . ?
O4' C80' 1.597(18) . ?
C80' C81' 1.60(2) . ?
C80' H80C 0.9900 . ?
C80' H80D 0.9900 . ?
C81' C82' 1.439(16) . ?
C81' H81C 0.9900 . ?
C81' H81D 0.9900 . ?
C82' C83' 1.545(19) . ?
C82' H82C 0.9900 . ?
C82' H82D 0.9900 . ?
C83' H83C 0.9900 . ?
C83' H83D 0.9900 . ?
O50 C90 1.4344 . ?
O50 C93 1.4414 . ?
C90 C91 1.5178 . ?
C90 H90A 0.9900 . ?
C90 H90B 0.9900 . ?
C91 C92 1.5165 . ?
C91 H91A 0.9900 . ?
C91 H91B 0.9900 . ?
C92 C93 1.4831 . ?
C92 H92A 0.9900 . ?
C92 H92B 0.9900 . ?
C93 H93A 0.9900 . ?
C93 H93B 0.9900 . ?
O50' C90' 1.4422 . ?
O50' C93' 1.4467 . ?
C90' C91' 1.5088 . ?
C90' H90C 0.9900 . ?
C90' H90D 0.9900 . ?
C91' C92' 1.5217 . ?
C91' H91C 0.9900 . ?
C91' H91D 0.9900 . ?
C92' C93' 1.5131 . ?
C92' H92C 0.9900 . ?
C92' H92D 0.9900 . ?
C93' H93C 0.9900 . ?
C93' H93D 0.9900 . ?
O51 C97 1.4395 . ?
O51 C94 1.4436 . ?
C94 C95 1.5045 . ?
C94 H94A 0.9900 . ?
C94 H94B 0.9900 . ?
C95 C96 1.5153 . ?
C95 H95A 0.9900 . ?
C95 H95B 0.9900 . ?
C96 C97 1.5236 . ?
C96 H96A 0.9900 . ?
C96 H96B 0.9900 . ?
C97 H97A 0.9900 . ?
C97 H97B 0.9900 . ?
O51' C94' 1.4344 . ?
O51' C97' 1.4413 . ?
C94' C95' 1.5178 . ?
C94' H94C 0.9900 . ?
C94' H94D 0.9900 . ?
C95' C96' 1.5165 . ?
C95' H95C 0.9900 . ?
C95' H95D 0.9900 . ?
C96' C97' 1.4831 . ?
C96' H96C 0.9900 . ?
C96' H96D 0.9900 . ?
C97' H97C 0.9900 . ?
C97' H97D 0.9900 . ?

loop_
_geom_torsion_atom_site_label_1
_geom_torsion_atom_site_label_2
_geom_torsion_atom_site_label_3
_geom_torsion_atom_site_label_4
_geom_torsion
_geom_torsion_site_symmetry_1
_geom_torsion_site_symmetry_2
_geom_torsion_site_symmetry_3
_geom_torsion_site_symmetry_4
_geom_torsion_publ_flag
C55 Co1 Si1 C1 -168.1(2) . . . . ?
C57 Co1 Si1 C1 69.5(2) . . . . ?
C56 Co1 Si1 C1 -55.3(2) . . . . ?
Si2 Co1 Si1 C1 -77.5(9) . . . . ?
C55 Co1 Si1 Cl1 -46.25(15) . . . . ?
C57 Co1 Si1 Cl1 -168.58(14) . . . . ?
C56 Co1 Si1 Cl1 66.60(15) . . . . ?
Si2 Co1 Si1 Cl1 44.4(9) . . . . ?
C55 Co1 Si1 Cl2 70.94(15) . . . . ?
C57 Co1 Si1 Cl2 -51.39(14) . . . . ?
C56 Co1 Si1 Cl2 -176.21(15) . . . . ?
Si2 Co1 Si1 Cl2 161.6(8) . . . . ?
C55 Co1 Si2 C28 -49.8(2) . . . . ?
C57 Co1 Si2 C28 72.6(2) . . . . ?
C56 Co1 Si2 C28 -162.6(2) . . . . ?
Si1 Co1 Si2 C28 -140.4(8) . . . . ?
C55 Co1 Si2 Cl3 73.48(15) . . . . ?
C57 Co1 Si2 Cl3 -164.15(14) . . . . ?
C56 Co1 Si2 Cl3 -39.30(15) . . . . ?
Si1 Co1 Si2 Cl3 -17.1(9) . . . . ?
C55 Co1 Si2 Cl4 -170.18(15) . . . . ?
C57 Co1 Si2 Cl4 -47.80(14) . . . . ?
C56 Co1 Si2 Cl4 77.04(15) . . . . ?
Si1 Co1 Si2 Cl4 99.3(8) . . . . ?
C2 N2 C1 N1 1.1(4) . . . . ?
C16 N2 C1 N1 -177.1(4) . . . . ?
C2 N2 C1 Si1 -167.7(3) . . . . ?
C16 N2 C1 Si1 14.0(6) . . . . ?
C3 N1 C1 N2 -1.1(4) . . . . ?
C4 N1 C1 N2 172.8(4) . . . . ?
C3 N1 C1 Si1 167.7(3) . . . . ?
C4 N1 C1 Si1 -18.4(6) . . . . ?
Cl1 Si1 C1 N2 -173.9(3) . . . . ?
Cl2 Si1 C1 N2 80.0(3) . . . . ?
Co1 Si1 C1 N2 -48.7(4) . . . . ?
Cl1 Si1 C1 N1 19.7(4) . . . . ?
Cl2 Si1 C1 N1 -86.4(3) . . . . ?
Co1 Si1 C1 N1 144.8(3) . . . . ?
C1 N2 C2 C3 -0.8(5) . . . . ?
C16 N2 C2 C3 177.7(4) . . . . ?
N2 C2 C3 N1 0.1(5) . . . . ?
C1 N1 C3 C2 0.6(5) . . . . ?
C4 N1 C3 C2 -174.1(4) . . . . ?
C1 N1 C4 C5 102.9(5) . . . . ?
C3 N1 C4 C5 -83.6(5) . . . . ?
C1 N1 C4 C12 -82.5(5) . . . . ?
C3 N1 C4 C12 90.9(5) . . . . ?
C12 C4 C5 C9 -1.4(6) . . . . ?
N1 C4 C5 C9 172.7(4) . . . . ?
C12 C4 C5 C6 177.2(4) . . . . ?
N1 C4 C5 C6 -8.7(6) . . . . ?
C4 C5 C6 C8 113.7(5) . . . . ?
C9 C5 C6 C8 -67.8(5) . . . . ?
C4 C5 C6 C7 -123.1(4) . . . . ?
C9 C5 C6 C7 55.4(5) . . . . ?
C4 C5 C9 C10 0.2(6) . . . . ?
C6 C5 C9 C10 -178.4(4) . . . . ?
C5 C9 C10 C11 1.0(7) . . . . ?
C9 C10 C11 C12 -1.2(7) . . . . ?
C10 C11 C12 C4 0.1(7) . . . . ?
C10 C11 C12 C13 179.2(4) . . . . ?
C5 C4 C12 C11 1.2(6) . . . . ?
N1 C4 C12 C11 -173.0(4) . . . . ?
C5 C4 C12 C13 -177.9(4) . . . . ?
N1 C4 C12 C13 7.9(6) . . . . ?
C11 C12 C13 C15 -39.7(6) . . . . ?
C4 C12 C13 C15 139.4(4) . . . . ?
C11 C12 C13 C14 84.5(6) . . . . ?
C4 C12 C13 C14 -96.4(5) . . . . ?
C1 N2 C16 C17 -103.2(5) . . . . ?
C2 N2 C16 C17 78.7(5) . . . . ?
C1 N2 C16 C24 84.6(5) . . . . ?
C2 N2 C16 C24 -93.5(4) . . . . ?
C24 C16 C17 C21 -0.3(6) . . . . ?
N2 C16 C17 C21 -172.0(3) . . . . ?
C24 C16 C17 C18 178.0(4) . . . . ?
N2 C16 C17 C18 6.3(6) . . . . ?
C16 C17 C18 C20 -106.0(5) . . . . ?
C21 C17 C18 C20 72.4(5) . . . . ?
C16 C17 C18 C19 130.9(4) . . . . ?
C21 C17 C18 C19 -50.8(5) . . . . ?
C16 C17 C21 C22 -1.7(6) . . . . ?
C18 C17 C21 C22 179.8(4) . . . . ?
C17 C21 C22 C23 0.9(7) . . . . ?
C21 C22 C23 C24 2.2(7) . . . . ?
C22 C23 C24 C16 -4.0(6) . . . . ?
C22 C23 C24 C25 172.1(4) . . . . ?
C17 C16 C24 C23 3.2(6) . . . . ?
N2 C16 C24 C23 174.9(3) . . . . ?
C17 C16 C24 C25 -172.9(4) . . . . ?
N2 C16 C24 C25 -1.2(6) . . . . ?
C23 C24 C25 C26 -92.4(5) . . . . ?
C16 C24 C25 C26 83.5(5) . . . . ?
C23 C24 C25 C27 30.4(5) . . . . ?
C16 C24 C25 C27 -153.7(4) . . . . ?
C29 N3 C28 N4 -0.4(5) . . . . ?
C43 N3 C28 N4 -177.6(4) . . . . ?
C29 N3 C28 Si2 -173.0(3) . . . . ?
C43 N3 C28 Si2 9.7(6) . . . . ?
C30 N4 C28 N3 0.4(5) . . . . ?
C31 N4 C28 N3 179.9(4) . . . . ?
C30 N4 C28 Si2 173.0(3) . . . . ?
C31 N4 C28 Si2 -7.5(6) . . . . ?
Cl3 Si2 C28 N3 -178.4(3) . . . . ?
Cl4 Si2 C28 N3 75.9(4) . . . . ?
Co1 Si2 C28 N3 -52.0(4) . . . . ?
Cl3 Si2 C28 N4 10.6(4) . . . . ?
Cl4 Si2 C28 N4 -95.1(4) . . . . ?
Co1 Si2 C28 N4 137.0(3) . . . . ?
C28 N3 C29 C30 0.2(5) . . . . ?
C43 N3 C29 C30 177.8(4) . . . . ?
N3 C29 C30 N4 0.1(5) . . . . ?
C28 N4 C30 C29 -0.3(5) . . . . ?
C31 N4 C30 C29 -179.9(4) . . . . ?
C28 N4 C31 C32 91.5(5) . . . . ?
C30 N4 C31 C32 -89.0(5) . . . . ?
C28 N4 C31 C39 -93.7(5) . . . . ?
C30 N4 C31 C39 85.8(5) . . . . ?
C39 C31 C32 C36 4.3(6) . . . . ?
N4 C31 C32 C36 178.8(3) . . . . ?
C39 C31 C32 C33 -176.2(4) . . . . ?
N4 C31 C32 C33 -1.7(6) . . . . ?
C36 C32 C33 C35 -76.1(5) . . . . ?
C31 C32 C33 C35 104.4(5) . . . . ?
C36 C32 C33 C34 48.0(5) . . . . ?
C31 C32 C33 C34 -131.5(4) . . . . ?
C31 C32 C36 C37 -2.2(6) . . . . ?
C33 C32 C36 C37 178.3(4) . . . . ?
C32 C36 C37 C38 -0.5(6) . . . . ?
C36 C37 C38 C39 1.5(7) . . . . ?
C37 C38 C39 C31 0.4(6) . . . . ?
C37 C38 C39 C40 178.8(4) . . . . ?
C32 C31 C39 C38 -3.4(6) . . . . ?
N4 C31 C39 C38 -177.9(3) . . . . ?
C32 C31 C39 C40 178.3(4) . . . . ?
N4 C31 C39 C40 3.8(6) . . . . ?
C38 C39 C40 C41 -56.2(5) . . . . ?
C31 C39 C40 C41 122.1(4) . . . . ?
C38 C39 C40 C42 67.1(5) . . . . ?
C31 C39 C40 C42 -114.6(5) . . . . ?
C28 N3 C43 C51 89.1(5) . . . . ?
C29 N3 C43 C51 -88.0(5) . . . . ?
C28 N3 C43 C44 -98.5(5) . . . . ?
C29 N3 C43 C44 84.4(5) . . . . ?
C51 C43 C44 C48 -1.9(7) . . . . ?
N3 C43 C44 C48 -173.9(4) . . . . ?
C51 C43 C44 C45 174.8(4) . . . . ?
N3 C43 C44 C45 2.9(6) . . . . ?
C48 C44 C45 C47 74.3(5) . . . . ?
C43 C44 C45 C47 -102.4(5) . . . . ?
C48 C44 C45 C46 -47.6(6) . . . . ?
C43 C44 C45 C46 135.7(5) . . . . ?
C43 C44 C48 C49 0.1(7) . . . . ?
C45 C44 C48 C49 -176.8(4) . . . . ?
C44 C48 C49 C50 1.2(8) . . . . ?
C48 C49 C50 C51 -0.7(8) . . . . ?
C44 C43 C51 C50 2.4(7) . . . . ?
N3 C43 C51 C50 174.4(4) . . . . ?
C44 C43 C51 C52 -172.7(4) . . . . ?
N3 C43 C51 C52 -0.7(6) . . . . ?
C49 C50 C51 C43 -1.0(7) . . . . ?
C49 C50 C51 C52 174.2(5) . . . . ?
C43 C51 C52 C53 -149.1(4) . . . . ?
C50 C51 C52 C53 35.9(6) . . . . ?
C43 C51 C52 C54 88.3(5) . . . . ?
C50 C51 C52 C54 -86.6(5) . . . . ?
C57 Co1 C55 O1 162(7) . . . . ?
C56 Co1 C55 O1 -18(7) . . . . ?
Si2 Co1 C55 O1 -107(7) . . . . ?
Si1 Co1 C55 O1 70(7) . . . . ?
C55 Co1 C56 O2 11(6) . . . . ?
C57 Co1 C56 O2 -169(5) . . . . ?
Si2 Co1 C56 O2 101(6) . . . . ?
Si1 Co1 C56 O2 -78(6) . . . . ?
C55 Co1 C57 O3 76(24) . . . . ?
C56 Co1 C57 O3 -105(24) . . . . ?
Si2 Co1 C57 O3 -16(24) . . . . ?
Si1 Co1 C57 O3 166(100) . . . . ?
Cl7 Co2 O4 C83 87(2) . . . . ?
Cl6 Co2 O4 C83 -43(2) . . . . ?
Cl5 Co2 O4 C83 -156(2) . . . . ?
Cl7 Co2 O4 C80 -139.2(18) . . . . ?
Cl6 Co2 O4 C80 91.2(19) . . . . ?
Cl5 Co2 O4 C80 -22.0(19) . . . . ?
C83 O4 C80 C81 -14(4) . . . . ?
Co2 O4 C80 C81 -155(2) . . . . ?
O4 C80 C81 C82 35(3) . . . . ?
C80 C81 C82 C83 -44(3) . . . . ?
C80 O4 C83 C82 -12(3) . . . . ?
Co2 O4 C83 C82 129(2) . . . . ?
C81 C82 C83 O4 39(3) . . . . ?
Cl6' Co2' O4' C83' -13.0(16) . . . . ?
Cl5' Co2' O4' C83' -133.9(14) . . . . ?
Cl7' Co2' O4' C83' 106.0(15) . . . . ?
Cl6' Co2' O4' C80' 98.9(13) . . . . ?
Cl5' Co2' O4' C80' -22.0(14) . . . . ?
Cl7' Co2' O4' C80' -142.0(12) . . . . ?
C83' O4' C80' C81' 43.0(17) . . . . ?
Co2' O4' C80' C81' -84.8(14) . . . . ?
O4' C80' C81' C82' -39.0(16) . . . . ?
C80' C81' C82' C83' 17.6(17) . . . . ?
C80' O4' C83' C82' -29.3(19) . . . . ?
Co2' O4' C83' C82' 95.9(17) . . . . ?
C81' C82' C83' O4' 9(2) . . . . ?
C93 O50 C90 C91 -0.4 . . . . ?
O50 C90 C91 C92 21.8 . . . . ?
C90 C91 C92 C93 -34.5 . . . . ?
C90 O50 C93 C92 -21.9 . . . . ?
C91 C92 C93 O50 34.9 . . . . ?
C93' O50' C90' C91' -13.9 . . . . ?
O50' C90' C91' C92' 33.6 . . . . ?
C90' C91' C92' C93' -39.6 . . . . ?
C90' O50' C93' C92' -11.8 . . . . ?
C91' C92' C93' O50' 32.3 . . . . ?
C97 O51 C94 C95 -38.6 . . . . ?
O51 C94 C95 C96 36.0 . . . . ?
C94 C95 C96 C97 -20.2 . . . . ?
C94 O51 C97 C96 25.5 . . . . ?
C95 C96 C97 O51 -2.4 . . . . ?
C97' O51' C94' C95' -0.4 . . . . ?
O51' C94' C95' C96' 21.8 . . . . ?
C94' C95' C96' C97' -34.5 . . . . ?
C94' O51' C97' C96' -21.9 . . . . ?
C95' C96' C97' O51' 34.9 . . . . ?
